data_2218065
loop_
_publ_author_name
'Chen, Fang'
'Ye, Heng-Yun'

_publ_section_title
(2<i>S</i>,4a<i>R</i>,3<i>S</i>,8a<i>R</i>,9<i>R</i>,10<i>R</i>)-1,4-Diallyl-2,3-diphenylperhydroquinoxaline
_journal_coeditor_code BT2698
_journal_issue 5
_journal_name_full 'Acta Crystallographica Section E'
_journal_page_first o907
_journal_paper_doi 10.1107/S1600536808011276
_journal_volume 64
_journal_year 2008
_chemical_formula_iupac 'C26 H32 N2'
_chemical_formula_moiety 'C26 H32 N2'
_chemical_formula_sum 'C26 H32 N2'
_chemical_formula_weight 372.54
_chemical_name_systematic
;
(2<i>S</i>,4a<i>R</i>,3<i>S</i>,8a<i>R</i>,9<i>R</i>,10<i>R</i>)-
1,4-Diallyl-2,3-diphenylperhydroquinoxaline
;
_space_group_IT_number 19
_symmetry_cell_setting orthorhombic
_symmetry_space_group_name_Hall 'P 2ac 2ab'
_symmetry_space_group_name_H-M 'P 21 21 21'
_atom_sites_solution_hydrogens geom
_atom_sites_solution_primary direct
_atom_sites_solution_secondary difmap
_audit_creation_method SHELXL-97
_cell_angle_alpha 90.00
_cell_angle_beta 90.00
_cell_angle_gamma 90.00
_cell_formula_units_Z 4
_cell_length_a 6.509(4)
_cell_length_b 17.437(10)
_cell_length_c 19.757(12)
_cell_measurement_reflns_used 15922
_cell_measurement_temperature 293(2)
_cell_measurement_theta_max 27.48
_cell_measurement_theta_min 3.32
_cell_volume 2242(2)
_computing_cell_refinement 'CrystalClear (Rigaku, 2005)'
_computing_data_collection 'CrystalClear (Rigaku, 2005)'
_computing_data_reduction 'CrystalClear (Rigaku, 2005)'
_computing_molecular_graphics 'SHELXTL (Sheldrick, 2008)'
_computing_publication_material 'SHELXTL (Sheldrick, 2008)'
_computing_structure_refinement 'SHELXL97 (Sheldrick, 2008)'
_computing_structure_solution 'SHELXS97 (Sheldrick, 2008)'
_diffrn_ambient_temperature 293(2)
_diffrn_detector_area_resol_mean 13.6612
_diffrn_measured_fraction_theta_full 0.996
_diffrn_measured_fraction_theta_max 0.996
_diffrn_measurement_device_type 'Rigaku SCXmini'
_diffrn_measurement_method \w
_diffrn_radiation_monochromator graphite
_diffrn_radiation_source 'fine-focus sealed tube'
_diffrn_radiation_type MoK\a
_diffrn_radiation_wavelength 0.71073
_diffrn_reflns_av_R_equivalents 0.0395
_diffrn_reflns_av_sigmaI/netI 0.0199
_diffrn_reflns_limit_h_max 8
_diffrn_reflns_limit_h_min -8
_diffrn_reflns_limit_k_max 22
_diffrn_reflns_limit_k_min -22
_diffrn_reflns_limit_l_max 25
_diffrn_reflns_limit_l_min -25
_diffrn_reflns_number 22256
_diffrn_reflns_theta_full 27.44
_diffrn_reflns_theta_max 27.44
_diffrn_reflns_theta_min 3.31
_diffrn_standards_number 0
_exptl_absorpt_coefficient_mu 0.064
_exptl_absorpt_correction_T_max 1.0000
_exptl_absorpt_correction_T_min 0.8085
_exptl_absorpt_correction_type multi-scan
_exptl_absorpt_process_details '(CrystalClear; Rigaku, 2005)'
_exptl_crystal_colour colorless
_exptl_crystal_density_diffrn 1.101
_exptl_crystal_density_method 'not measured'
_exptl_crystal_description block
_exptl_crystal_F_000 808
_exptl_crystal_size_max 0.35
_exptl_crystal_size_mid 0.15
_exptl_crystal_size_min 0.15
_refine_diff_density_max 0.149
_refine_diff_density_min -0.132
_refine_ls_extinction_method none
_refine_ls_goodness_of_fit_ref 1.133
_refine_ls_hydrogen_treatment constr
_refine_ls_matrix_type full
_refine_ls_number_parameters 254
_refine_ls_number_reflns 2923
_refine_ls_number_restraints 0
_refine_ls_restrained_S_all 1.133
_refine_ls_R_factor_all 0.0710
_refine_ls_R_factor_gt 0.0592
_refine_ls_shift/su_max 0.000
_refine_ls_shift/su_mean 0.000
_refine_ls_structure_factor_coef Fsqd
_refine_ls_weighting_details
;
calc w=1/[\s^2^(Fo^2^)+(0.0674P)^2^+0.2312P] where P=(Fo^2^+2Fc^2^)/3
;
_refine_ls_weighting_scheme calc
_refine_ls_wR_factor_gt 0.1463
_refine_ls_wR_factor_ref 0.1537
_reflns_number_gt 2452
_reflns_number_total 2923
_reflns_threshold_expression I>2\s(I)
_cod_data_source_file bt2698.cif
_cod_data_source_block I
_cod_database_code 2218065
_cod_database_fobs_code 2218065

loop_
_symmetry_equiv_pos_as_xyz
'x, y, z'
'-x+1/2, -y, z+1/2'
'-x, y+1/2, -z+1/2'
'x+1/2, -y+1/2, -z'

loop_
_atom_site_type_symbol
_atom_site_label
_atom_site_fract_x
_atom_site_fract_y
_atom_site_fract_z
_atom_site_U_iso_or_equiv
_atom_site_adp_type
_atom_site_calc_flag
_atom_site_refinement_flags
_atom_site_occupancy
C C1 0.5826(4) 0.80378(13) 0.84675(11) 0.0506(5) Uani d . 1
H H1A 0.7233 0.8238 0.8463 0.061 Uiso calc R 1
C C2 0.5523(5) 0.75694(16) 0.91185(12) 0.0647(7) Uani d . 1
H H2A 0.4177 0.7331 0.9110 0.078 Uiso calc R 1
H H2B 0.6544 0.7165 0.9137 0.078 Uiso calc R 1
C C3 0.5705(6) 0.80629(17) 0.97458(13) 0.0761(8) Uani d . 1
H H3A 0.5417 0.7754 1.0143 0.091 Uiso calc R 1
H H3B 0.7101 0.8253 0.9784 0.091 Uiso calc R 1
C C4 0.4241(6) 0.87304(17) 0.97238(12) 0.0745(8) Uani d . 1
H H4A 0.4446 0.9049 1.0120 0.089 Uiso calc R 1
H H4B 0.2839 0.8542 0.9732 0.089 Uiso calc R 1
C C5 0.4569(5) 0.92060(15) 0.90914(11) 0.0643(7) Uani d . 1
H H5A 0.5932 0.9431 0.9102 0.077 Uiso calc R 1
H H5B 0.3576 0.9621 0.9081 0.077 Uiso calc R 1
C C6 0.4339(4) 0.87160(12) 0.84510(11) 0.0486(5) Uani d . 1
H H6A 0.2934 0.8515 0.8436 0.058 Uiso calc R 1
C C7 0.3422(5) 0.98753(13) 0.78078(14) 0.0653(7) Uani d . 1
H H7A 0.3672 1.0132 0.7380 0.078 Uiso calc R 1
H H7B 0.3879 1.0216 0.8165 0.078 Uiso calc R 1
C C8 0.1147(5) 0.97599(18) 0.78826(18) 0.0834(9) Uani d . 1
H H8A 0.0553 0.9367 0.7631 0.100 Uiso calc R 1
C C9 -0.0048(7) 1.0156(3) 0.8263(2) 0.1171(14) Uani d . 1
H H9A 0.0483 1.0554 0.8523 0.141 Uiso calc R 1
H H9B -0.1444 1.0045 0.8279 0.141 Uiso calc R 1
C C10 0.4402(4) 0.86967(12) 0.72229(11) 0.0483(5) Uani d . 1
H H10A 0.2982 0.8509 0.7218 0.058 Uiso calc R 1
C C11 0.4779(4) 0.91552(13) 0.65788(11) 0.0533(6) Uani d . 1
C C12 0.3334(5) 0.91742(15) 0.60669(13) 0.0693(8) Uani d . 1
H H12A 0.2095 0.8915 0.6120 0.083 Uiso calc R 1
C C13 0.3722(7) 0.95790(18) 0.54713(15) 0.0914(11) Uani d . 1
H H13A 0.2743 0.9585 0.5129 0.110 Uiso calc R 1
C C14 0.5517(7) 0.9965(2) 0.53880(15) 0.0981(12) Uani d . 1
H H14A 0.5765 1.0233 0.4990 0.118 Uiso calc R 1
C C15 0.6952(6) 0.9957(2) 0.58882(17) 0.0956(11) Uani d . 1
H H15A 0.8185 1.0219 0.5830 0.115 Uiso calc R 1
C C16 0.6586(5) 0.95579(16) 0.64889(14) 0.0734(8) Uani d . 1
H H16A 0.7567 0.9563 0.6831 0.088 Uiso calc R 1
C C17 0.5854(4) 0.80049(12) 0.72363(11) 0.0494(5) Uani d . 1
H H17A 0.7274 0.8192 0.7231 0.059 Uiso calc R 1
C C18 0.5511(4) 0.75131(14) 0.66111(11) 0.0541(6) Uani d . 1
C C19 0.6996(5) 0.74603(15) 0.61113(13) 0.0677(7) Uani d . 1
H H19A 0.8235 0.7719 0.6165 0.081 Uiso calc R 1
C C20 0.6668(6) 0.70288(18) 0.55319(15) 0.0857(10) Uani d . 1
H H20A 0.7678 0.7002 0.5200 0.103 Uiso calc R 1
C C21 0.4855(6) 0.66430(17) 0.54495(15) 0.0826(10) Uani d . 1
H H21A 0.4637 0.6352 0.5062 0.099 Uiso calc R 1
C C22 0.3358(6) 0.66848(16) 0.59373(14) 0.0763(8) Uani d . 1
H H22A 0.2119 0.6428 0.5878 0.092 Uiso calc R 1
C C23 0.3702(4) 0.71126(15) 0.65195(13) 0.0642(7) Uani d . 1
H H23A 0.2696 0.7129 0.6853 0.077 Uiso calc R 1
C C24 0.6823(5) 0.68533(14) 0.78648(14) 0.0677(7) Uani d . 1
H H24A 0.6575 0.6576 0.7447 0.081 Uiso calc R 1
H H24B 0.6373 0.6528 0.8234 0.081 Uiso calc R 1
C C25 0.9103(5) 0.6977(2) 0.79341(19) 0.0882(10) Uani d . 1
H H25A 0.9648 0.7397 0.7705 0.106 Uiso calc R 1
C C26 1.0331(7) 0.6584(3) 0.8261(2) 0.1236(16) Uani d . 1
H H26A 0.9870 0.6158 0.8499 0.148 Uiso calc R 1
H H26B 1.1716 0.6714 0.8269 0.148 Uiso calc R 1
N N1 0.4696(3) 0.91737(10) 0.78298(9) 0.0510(4) Uani d . 1
N N2 0.5531(3) 0.75566(10) 0.78624(9) 0.0512(4) Uani d . 1

loop_
_atom_site_aniso_label
_atom_site_aniso_U_11
_atom_site_aniso_U_22
_atom_site_aniso_U_33
_atom_site_aniso_U_12
_atom_site_aniso_U_13
_atom_site_aniso_U_23
C1 0.0577(13) 0.0487(11) 0.0453(11) 0.0009(11) -0.0019(11) 0.0009(9)
C2 0.0857(18) 0.0610(15) 0.0474(12) 0.0109(15) -0.0022(13) 0.0088(11)
C3 0.102(2) 0.0804(18) 0.0453(13) 0.0067(19) -0.0094(15) 0.0070(13)
C4 0.108(2) 0.0775(17) 0.0380(11) 0.0065(18) -0.0012(14) -0.0055(12)
C5 0.0890(19) 0.0562(14) 0.0477(13) 0.0034(14) -0.0046(13) -0.0067(11)
C6 0.0582(13) 0.0467(11) 0.0409(11) 0.0014(11) -0.0041(10) -0.0008(9)
C7 0.096(2) 0.0444(11) 0.0551(13) 0.0100(12) -0.0002(15) 0.0012(11)
C8 0.089(2) 0.0738(17) 0.088(2) 0.0259(17) -0.0153(19) -0.0051(17)
C9 0.103(3) 0.118(3) 0.130(3) 0.024(3) 0.021(3) -0.012(3)
C10 0.0579(13) 0.0453(11) 0.0419(11) -0.0045(10) -0.0003(11) 0.0008(9)
C11 0.0703(15) 0.0473(12) 0.0422(11) -0.0025(12) -0.0015(11) 0.0024(9)
C12 0.088(2) 0.0602(15) 0.0600(15) -0.0094(15) -0.0194(14) 0.0080(12)
C13 0.138(3) 0.0806(19) 0.0553(16) -0.014(2) -0.0286(19) 0.0168(15)
C14 0.155(4) 0.085(2) 0.0537(16) -0.026(3) -0.002(2) 0.0203(16)
C15 0.113(3) 0.098(2) 0.075(2) -0.038(2) 0.012(2) 0.0172(18)
C16 0.0829(19) 0.0798(18) 0.0574(14) -0.0230(16) -0.0063(15) 0.0153(14)
C17 0.0553(12) 0.0473(11) 0.0457(11) -0.0027(10) 0.0035(11) 0.0010(9)
C18 0.0682(15) 0.0476(12) 0.0464(12) 0.0014(12) 0.0053(11) -0.0016(10)
C19 0.0761(18) 0.0638(15) 0.0630(15) -0.0032(15) 0.0167(13) -0.0039(13)
C20 0.113(3) 0.085(2) 0.0590(16) -0.006(2) 0.0291(18) -0.0160(15)
C21 0.119(3) 0.0755(19) 0.0527(15) 0.002(2) 0.0028(17) -0.0179(14)
C22 0.090(2) 0.0706(17) 0.0681(17) -0.0135(16) -0.0041(17) -0.0106(14)
C23 0.0728(16) 0.0665(15) 0.0534(13) -0.0082(14) 0.0096(13) -0.0093(12)
C24 0.097(2) 0.0477(12) 0.0581(14) 0.0146(13) 0.0004(16) 0.0027(11)
C25 0.084(2) 0.0784(19) 0.102(2) 0.0273(18) 0.0133(19) 0.0080(19)
C26 0.107(3) 0.137(4) 0.127(4) 0.027(3) -0.026(3) 0.007(3)
N1 0.0688(12) 0.0407(9) 0.0434(9) 0.0014(8) -0.0006(10) 0.0024(8)
N2 0.0653(11) 0.0411(9) 0.0474(10) 0.0034(8) 0.0014(10) 0.0016(8)

loop_
_atom_type_symbol
_atom_type_description
_atom_type_scat_dispersion_real
_atom_type_scat_dispersion_imag
_atom_type_scat_source
C C 0.0033 0.0000 'International Tables Vol C Tables 4.2.6.8 and 6.1.1.4'
H H 0.0000 0.0000 'International Tables Vol C Tables 4.2.6.8 and 6.1.1.4'
N N 0.0061 0.0000 'International Tables Vol C Tables 4.2.6.8 and 6.1.1.4'

loop_
_geom_angle_atom_site_label_1
_geom_angle_atom_site_label_2
_geom_angle_atom_site_label_3
_geom_angle
N2 C1 C6 109.94(18)
N2 C1 C2 111.09(18)
C6 C1 C2 110.4(2)
N2 C1 H1A 108.5
C6 C1 H1A 108.5
C2 C1 H1A 108.5
C3 C2 C1 111.9(2)
C3 C2 H2A 109.2
C1 C2 H2A 109.2
C3 C2 H2B 109.2
C1 C2 H2B 109.2
H2A C2 H2B 107.9
C4 C3 C2 111.5(2)
C4 C3 H3A 109.3
C2 C3 H3A 109.3
C4 C3 H3B 109.3
C2 C3 H3B 109.3
H3A C3 H3B 108.0
C3 C4 C5 111.0(2)
C3 C4 H4A 109.4
C5 C4 H4A 109.4
C3 C4 H4B 109.4
C5 C4 H4B 109.4
H4A C4 H4B 108.0
C4 C5 C6 111.2(2)
C4 C5 H5A 109.4
C6 C5 H5A 109.4
C4 C5 H5B 109.4
C6 C5 H5B 109.4
H5A C5 H5B 108.0
N1 C6 C1 109.56(19)
N1 C6 C5 111.58(19)
C1 C6 C5 110.58(19)
N1 C6 H6A 108.3
C1 C6 H6A 108.3
C5 C6 H6A 108.3
N1 C7 C8 116.1(2)
N1 C7 H7A 108.3
C8 C7 H7A 108.3
N1 C7 H7B 108.3
C8 C7 H7B 108.3
H7A C7 H7B 107.4
C9 C8 C7 125.7(4)
C9 C8 H8A 117.2
C7 C8 H8A 117.2
C8 C9 H9A 120.0
C8 C9 H9B 120.0
H9A C9 H9B 120.0
N1 C10 C11 111.29(17)
N1 C10 C17 110.49(18)
C11 C10 C17 109.16(18)
N1 C10 H10A 108.6
C11 C10 H10A 108.6
C17 C10 H10A 108.6
C12 C11 C16 118.3(2)
C12 C11 C10 121.0(2)
C16 C11 C10 120.8(2)
C11 C12 C13 120.4(3)
C11 C12 H12A 119.8
C13 C12 H12A 119.8
C14 C13 C12 120.5(3)
C14 C13 H13A 119.7
C12 C13 H13A 119.7
C13 C14 C15 119.9(3)
C13 C14 H14A 120.1
C15 C14 H14A 120.1
C14 C15 C16 120.3(3)
C14 C15 H15A 119.8
C16 C15 H15A 119.8
C11 C16 C15 120.5(3)
C11 C16 H16A 119.7
C15 C16 H16A 119.7
N2 C17 C18 111.13(17)
N2 C17 C10 110.05(18)
C18 C17 C10 109.82(19)
N2 C17 H17A 108.6
C18 C17 H17A 108.6
C10 C17 H17A 108.6
C23 C18 C19 117.9(2)
C23 C18 C17 121.1(2)
C19 C18 C17 120.9(2)
C18 C19 C20 121.2(3)
C18 C19 H19A 119.4
C20 C19 H19A 119.4
C21 C20 C19 119.9(3)
C21 C20 H20A 120.1
C19 C20 H20A 120.1
C20 C21 C22 120.2(3)
C20 C21 H21A 119.9
C22 C21 H21A 119.9
C21 C22 C23 119.7(3)
C21 C22 H22A 120.2
C23 C22 H22A 120.2
C18 C23 C22 121.2(3)
C18 C23 H23A 119.4
C22 C23 H23A 119.4
N2 C24 C25 116.1(2)
N2 C24 H24A 108.3
C25 C24 H24A 108.3
N2 C24 H24B 108.3
C25 C24 H24B 108.3
H24A C24 H24B 107.4
C26 C25 C24 127.2(4)
C26 C25 H25A 116.4
C24 C25 H25A 116.4
C25 C26 H26A 120.0
C25 C26 H26B 120.0
H26A C26 H26B 120.0
C10 N1 C7 111.74(19)
C10 N1 C6 110.48(16)
C7 N1 C6 112.43(19)
C1 N2 C17 111.06(16)
C1 N2 C24 113.17(19)
C17 N2 C24 110.99(19)

loop_
_geom_bond_atom_site_label_1
_geom_bond_atom_site_label_2
_geom_bond_distance
C1 N2 1.473(3)
C1 C6 1.528(3)
C1 C2 1.536(3)
C1 H1A 0.9800
C2 C3 1.514(4)
C2 H2A 0.9700
C2 H2B 0.9700
C3 C4 1.505(4)
C3 H3A 0.9700
C3 H3B 0.9700
C4 C5 1.515(4)
C4 H4A 0.9700
C4 H4B 0.9700
C5 C6 1.534(3)
C5 H5A 0.9700
C5 H5B 0.9700
C6 N1 1.482(3)
C6 H6A 0.9800
C7 N1 1.479(3)
C7 C8 1.501(5)
C7 H7A 0.9700
C7 H7B 0.9700
C8 C9 1.284(5)
C8 H8A 0.9300
C9 H9A 0.9300
C9 H9B 0.9300
C10 N1 1.472(3)
C10 C11 1.523(3)
C10 C17 1.533(3)
C10 H10A 0.9800
C11 C12 1.381(4)
C11 C16 1.381(4)
C12 C13 1.395(4)
C12 H12A 0.9300
C13 C14 1.358(6)
C13 H13A 0.9300
C14 C15 1.360(5)
C14 H14A 0.9300
C15 C16 1.396(4)
C15 H15A 0.9300
C16 H16A 0.9300
C17 N2 1.478(3)
C17 C18 1.520(3)
C17 H17A 0.9800
C18 C23 1.381(4)
C18 C19 1.385(4)
C19 C20 1.386(4)
C19 H19A 0.9300
C20 C21 1.368(5)
C20 H20A 0.9300
C21 C22 1.373(5)
C21 H21A 0.9300
C22 C23 1.389(4)
C22 H22A 0.9300
C23 H23A 0.9300
C24 N2 1.487(3)
C24 C25 1.506(5)
C24 H24A 0.9700
C24 H24B 0.9700
C25 C26 1.235(5)
C25 H25A 0.9300
C26 H26A 0.9300
C26 H26B 0.9300

loop_
_geom_torsion_atom_site_label_1
_geom_torsion_atom_site_label_2
_geom_torsion_atom_site_label_3
_geom_torsion_atom_site_label_4
_geom_torsion
C11 C10 C17 C18 -58.0(2)

loop_
_cod_related_entry_id
_cod_related_entry_database
_cod_related_entry_code
1 ChemSpider 21194596
